data_4514490
loop_
_publ_author_name
'Chalana, Ashish'
'Karri, Ramesh'
'Das, Ranajit'
'Kumar, Binayak'
'Rai, Rakesh Kumar'
'Saxena, Himani'
'Gupta, Ashish'
'Banerjee, Mainak'
'Jha, Kunal Kumar'
'Roy, Gouriprasanna'

_publ_section_title
;
 Copper-Driven Deselenization: A Strategy for Selective Conversion of
 Copper Ion to Nanozyme and Its Implication for Copper-Related Disorders.
;
_journal_issue 5
_journal_name_full 'ACS applied materials &amp; interfaces'
_journal_page_first 4766
_journal_page_last 4776
_journal_paper_doi 10.1021/acsami.8b16786
_journal_volume 11
_journal_year 2019
_chemical_formula_moiety 'C22 H26 Cl4 Cu2 N4 O4 S2, 2(H2 O)'
_chemical_formula_sum 'C22 H30 Cl4 Cu2 N4 O6 S2'
_chemical_formula_weight 779.52
_space_group_crystal_system triclinic
_space_group_IT_number 2
_space_group_name_Hall '-P 1'
_space_group_name_H-M_alt 'P -1'
_symmetry_space_group_name_Hall '-P 1'
_symmetry_space_group_name_H-M 'P -1'
_atom_sites_solution_hydrogens mixed
_audit_creation_method SHELXL-2014/7
_cell_angle_alpha 79.857(5)
_cell_angle_beta 79.076(4)
_cell_angle_gamma 88.714(5)
_cell_formula_units_Z 1
_cell_length_a 7.4112(8)
_cell_length_b 9.1109(10)
_cell_length_c 11.2644(13)
_cell_measurement_reflns_used 9883
_cell_measurement_temperature 293(2)
_cell_measurement_theta_max 25.77
_cell_measurement_theta_min 2.80
_cell_volume 735.10(14)
_computing_cell_refinement 'Bruker SAINT'
_computing_data_collection 'Bruker APEX2'
_computing_data_reduction 'Bruker SAINT'
_computing_molecular_graphics 'Bruker SHELXTL'
_computing_publication_material 'Bruker SHELXTL'
_computing_structure_refinement 'SHELXL-2014/7 (Sheldrick, 2014)'
_computing_structure_solution 'SHELXS-97 (Sheldrick 2008)'
_diffrn_ambient_temperature 293(2)
_diffrn_measured_fraction_theta_full 1.000
_diffrn_measured_fraction_theta_max 1.000
_diffrn_measurement_device_type 'Bruker PHOTON100 CMOS'
_diffrn_measurement_method '\f and \w scans'
_diffrn_radiation_type MoK\a
_diffrn_radiation_wavelength 0.71073
_diffrn_reflns_av_R_equivalents 0.0409
_diffrn_reflns_av_unetI/netI 0.0292
_diffrn_reflns_Laue_measured_fraction_full 1.000
_diffrn_reflns_Laue_measured_fraction_max 1.000
_diffrn_reflns_limit_h_max 9
_diffrn_reflns_limit_h_min -9
_diffrn_reflns_limit_k_max 11
_diffrn_reflns_limit_k_min -11
_diffrn_reflns_limit_l_max 14
_diffrn_reflns_limit_l_min -14
_diffrn_reflns_number 18511
_diffrn_reflns_point_group_measured_fraction_full 1.000
_diffrn_reflns_point_group_measured_fraction_max 1.000
_diffrn_reflns_theta_full 25.242
_diffrn_reflns_theta_max 26.372
_diffrn_reflns_theta_min 2.271
_diffrn_source X-ray
_exptl_absorpt_coefficient_mu 1.997
_exptl_absorpt_correction_type multi-scan
_exptl_absorpt_process_details SADABS
_exptl_crystal_colour Yellow
_exptl_crystal_density_diffrn 1.765
_exptl_crystal_description Dimond
_exptl_crystal_F_000 396.0
_exptl_crystal_size_max 0.298
_exptl_crystal_size_mid 0.053
_exptl_crystal_size_min 0.037
_exptl_transmission_factor_max 0.929
_exptl_transmission_factor_min 0.881
_refine_diff_density_max 0.867
_refine_diff_density_min -0.531
_refine_diff_density_rms 0.094
_refine_ls_extinction_method none
_refine_ls_goodness_of_fit_ref 0.959
_refine_ls_hydrogen_treatment mixed
_refine_ls_matrix_type full
_refine_ls_number_parameters 190
_refine_ls_number_reflns 3015
_refine_ls_number_restraints 1
_refine_ls_restrained_S_all 0.959
_refine_ls_R_factor_all 0.0583
_refine_ls_R_factor_gt 0.0423
_refine_ls_shift/su_max 0.001
_refine_ls_shift/su_mean 0.000
_refine_ls_structure_factor_coef Fsqd
_refine_ls_weighting_details 'w=1/[\s^2^(Fo^2^)+(0.0363P)^2^+3.2511P] where P=(Fo^2^+2Fc^2^)/3'
_refine_ls_weighting_scheme calc
_refine_ls_wR_factor_gt 0.1013
_refine_ls_wR_factor_ref 0.1099
_reflns_Friedel_coverage 0.000
_reflns_number_gt 2450
_reflns_number_total 3015
_reflns_threshold_expression 'I > 2\s(I)'
_cod_data_source_file am8b16786_si_008.cif
_cod_data_source_block mo_BzOHSOHCuCl2_0m_a
_cod_depositor_comments
;
The following automatic conversions were performed:

'_exptl_absorpt_correction_type' value 'Multi-Scan' changed to
'multi-scan' according to
/home/data/users/saulius/crontab/automatic-downloads/current/ACS/lib/dictionaries/cif_core.dic
dictionary named 'cif_core.dic' version 2.4.2 from 2011-04-26.

Automatic conversion script
Id: cif_fix_values 4973 2017-02-22 13:04:09Z antanas 
;
_cod_database_code 4514490
_shelx_shelxl_version_number 2014/7
_shelx_space_group_comment
;
The symmetry employed for this shelxl refinement is uniquely defined
by the following loop, which should always be used as a source of
symmetry information in preference to the above space-group names.
They are only intended as comments.
;
_shelx_estimated_absorpt_t_min 0.421
_shelx_estimated_absorpt_t_max 0.881

loop_
_space_group_symop_operation_xyz
'x, y, z'
'-x, -y, -z'

loop_
_atom_site_label
_atom_site_type_symbol
_atom_site_fract_x
_atom_site_fract_y
_atom_site_fract_z
_atom_site_U_iso_or_equiv
_atom_site_adp_type
_atom_site_occupancy
_atom_site_site_symmetry_order
_atom_site_calc_flag
_atom_site_refinement_flags_posn
_atom_site_refinement_flags_adp
Cu01 Cu 0.82874(7) 0.98029(5) 0.13866(4) 0.03200(16) Uani 1 1 d . .
S002 S 0.81800(16) 0.93662(11) 0.35062(9) 0.0329(2) Uani 1 1 d . .
Cl03 Cl 0.83237(17) 1.22378(12) 0.15633(10) 0.0412(3) Uani 1 1 d . .
Cl04 Cl 0.79537(16) 1.03662(13) -0.06115(9) 0.0409(3) Uani 1 1 d . .
O2 O 0.7482(4) 0.7701(3) 0.1391(3) 0.0359(7) Uani 1 1 d . .
N006 N 0.6932(4) 0.7041(3) 0.5301(3) 0.0220(6) Uani 1 1 d . .
N007 N 0.8523(4) 0.6343(3) 0.3646(3) 0.0237(7) Uani 1 1 d . .
O1 O 0.7683(5) 0.7211(4) 0.7761(3) 0.0448(8) Uani 1 1 d . .
H3 H 0.8548 0.7435 0.8056 0.067 Uiso 1 1 calc R U
C009 C 0.6960(5) 0.5492(4) 0.5531(3) 0.0225(7) Uani 1 1 d . .
C00A C 0.7961(5) 0.5048(4) 0.4483(3) 0.0233(7) Uani 1 1 d . .
C00B C 0.6192(5) 0.4456(4) 0.6549(4) 0.0281(8) Uani 1 1 d . .
H00B H 0.5523 0.4746 0.7254 0.034 Uiso 1 1 calc R U
O3 O 0.5144(7) 0.6899(6) 1.0153(5) 0.0716(12) Uani 1 1 d D .
C00D C 0.7874(5) 0.7540(4) 0.4152(3) 0.0245(8) Uani 1 1 d . .
C00E C 0.5995(5) 0.7976(4) 0.6158(3) 0.0281(8) Uani 1 1 d . .
H00A H 0.4955 0.7422 0.6688 0.034 Uiso 1 1 calc R U
H00C H 0.5521 0.8850 0.5694 0.034 Uiso 1 1 calc R U
C00F C 0.9709(5) 0.6395(5) 0.2452(3) 0.0293(8) Uani 1 1 d . .
H00D H 1.0498 0.5530 0.2480 0.035 Uiso 1 1 calc R U
H00E H 1.0489 0.7277 0.2272 0.035 Uiso 1 1 calc R U
C00G C 0.8248(5) 0.3562(4) 0.4411(4) 0.0296(9) Uani 1 1 d . .
H00G H 0.8931 0.3267 0.3713 0.036 Uiso 1 1 calc R U
C00H C 0.6472(6) 0.2973(5) 0.6460(4) 0.0347(9) Uani 1 1 d . .
H00H H 0.5968 0.2245 0.7121 0.042 Uiso 1 1 calc R U
C00I C 0.7484(6) 0.2540(5) 0.5414(4) 0.0356(10) Uani 1 1 d . .
H00I H 0.7647 0.1530 0.5393 0.043 Uiso 1 1 calc R U
C00J C 0.8641(6) 0.6422(5) 0.1444(3) 0.0328(9) Uani 1 1 d . .
H00F H 0.9480 0.6460 0.0665 0.039 Uiso 1 1 calc R U
H00J H 0.7898 0.5521 0.1596 0.039 Uiso 1 1 calc R U
C00K C 0.7203(6) 0.8467(5) 0.6935(4) 0.0367(10) Uani 1 1 d . .
H00K H 0.8308 0.8938 0.6417 0.044 Uiso 1 1 calc R U
H00L H 0.6567 0.9192 0.7395 0.044 Uiso 1 1 calc R U
H7 H 0.524(8) 0.635(7) 0.963(6) 0.056(19) Uiso 1 1 d . .
H6 H 0.410(9) 0.718(18) 1.011(15) 0.28(9) Uiso 1 1 d D .

loop_
_atom_site_aniso_label
_atom_site_aniso_U_11
_atom_site_aniso_U_22
_atom_site_aniso_U_33
_atom_site_aniso_U_23
_atom_site_aniso_U_13
_atom_site_aniso_U_12
Cu01 0.0428(3) 0.0286(3) 0.0232(3) -0.00362(19) -0.0038(2) 0.0010(2)
S002 0.0502(6) 0.0248(5) 0.0233(5) -0.0043(4) -0.0054(4) -0.0008(4)
Cl03 0.0573(7) 0.0309(5) 0.0332(6) -0.0071(4) -0.0023(5) 0.0020(5)
Cl04 0.0531(7) 0.0423(6) 0.0271(5) -0.0021(4) -0.0105(5) 0.0001(5)
O2 0.0473(18) 0.0285(15) 0.0316(15) -0.0018(12) -0.0094(13) 0.0000(13)
N006 0.0247(16) 0.0240(16) 0.0172(15) -0.0035(12) -0.0039(12) 0.0015(12)
N007 0.0240(16) 0.0280(17) 0.0186(15) -0.0039(13) -0.0028(12) 0.0013(13)
O1 0.055(2) 0.049(2) 0.0360(18) -0.0091(15) -0.0217(15) 0.0037(16)
C009 0.0205(17) 0.0273(19) 0.0208(18) -0.0030(15) -0.0076(14) 0.0008(14)
C00A 0.0211(18) 0.0282(19) 0.0216(18) -0.0034(15) -0.0073(14) -0.0005(14)
C00B 0.026(2) 0.033(2) 0.0234(19) -0.0020(16) -0.0045(15) -0.0026(16)
O3 0.068(3) 0.084(3) 0.069(3) -0.005(3) -0.036(2) 0.003(2)
C00D 0.0249(19) 0.029(2) 0.0193(18) -0.0015(15) -0.0066(14) -0.0022(15)
C00E 0.030(2) 0.031(2) 0.0236(19) -0.0077(16) -0.0029(15) 0.0066(16)
C00F 0.025(2) 0.035(2) 0.025(2) -0.0056(16) 0.0012(15) 0.0007(16)
C00G 0.030(2) 0.031(2) 0.030(2) -0.0109(17) -0.0090(16) 0.0041(16)
C00H 0.036(2) 0.031(2) 0.036(2) 0.0044(18) -0.0096(18) -0.0084(17)
C00I 0.041(2) 0.025(2) 0.044(3) -0.0056(18) -0.016(2) -0.0010(17)
C00J 0.045(2) 0.034(2) 0.0186(19) -0.0058(16) -0.0013(17) 0.0018(18)
C00K 0.050(3) 0.034(2) 0.031(2) -0.0140(18) -0.0107(19) 0.0025(19)

loop_
_atom_type_symbol
_atom_type_description
_atom_type_scat_dispersion_real
_atom_type_scat_dispersion_imag
_atom_type_scat_source
C C 0.0033 0.0016 'International Tables Vol C Tables 4.2.6.8 and 6.1.1.4'
H H 0.0000 0.0000 'International Tables Vol C Tables 4.2.6.8 and 6.1.1.4'
Cl Cl 0.1484 0.1585 'International Tables Vol C Tables 4.2.6.8 and 6.1.1.4'
Cu Cu 0.3201 1.2651 'International Tables Vol C Tables 4.2.6.8 and 6.1.1.4'
N N 0.0061 0.0033 'International Tables Vol C Tables 4.2.6.8 and 6.1.1.4'
O O 0.0106 0.0060 'International Tables Vol C Tables 4.2.6.8 and 6.1.1.4'
S S 0.1246 0.1234 'International Tables Vol C Tables 4.2.6.8 and 6.1.1.4'

loop_
_geom_angle_atom_site_label_1
_geom_angle_atom_site_label_2
_geom_angle_atom_site_label_3
_geom_angle
O2 Cu01 Cl03 163.67(10)
O2 Cu01 Cl04 87.86(9)
Cl03 Cu01 Cl04 92.34(4)
O2 Cu01 S002 92.99(9)
Cl03 Cu01 S002 84.42(4)
Cl04 Cu01 S002 171.30(5)
C00D S002 Cu01 113.13(13)
C00J O2 Cu01 125.3(3)
C00D N006 C009 109.0(3)
C00D N006 C00E 125.8(3)
C009 N006 C00E 125.2(3)
C00D N007 C00A 109.1(3)
C00D N007 C00F 125.8(3)
C00A N007 C00F 125.1(3)
C00K O1 H3 109.5
C00B C009 N006 131.7(3)
C00B C009 C00A 121.3(4)
N006 C009 C00A 107.0(3)
C00G C00A C009 121.6(3)
C00G C00A N007 131.7(3)
C009 C00A N007 106.7(3)
C00H C00B C009 116.5(4)
C00H C00B H00B 121.7
C009 C00B H00B 121.7
H7 O3 H6 96(10)
N006 C00D N007 108.2(3)
N006 C00D S002 124.3(3)
N007 C00D S002 127.4(3)
N006 C00E C00K 113.5(3)
N006 C00E H00A 108.9
C00K C00E H00A 108.9
N006 C00E H00C 108.9
C00K C00E H00C 108.9
H00A C00E H00C 107.7
N007 C00F C00J 112.4(3)
N007 C00F H00D 109.1
C00J C00F H00D 109.1
N007 C00F H00E 109.1
C00J C00F H00E 109.1
H00D C00F H00E 107.9
C00I C00G C00A 117.1(4)
C00I C00G H00G 121.5
C00A C00G H00G 121.5
C00B C00H C00I 121.8(4)
C00B C00H H00H 119.1
C00I C00H H00H 119.1
C00G C00I C00H 121.7(4)
C00G C00I H00I 119.1
C00H C00I H00I 119.1
O2 C00J C00F 109.5(3)
O2 C00J H00F 109.8
C00F C00J H00F 109.8
O2 C00J H00J 109.8
C00F C00J H00J 109.8
H00F C00J H00J 108.2
O1 C00K C00E 109.7(3)
O1 C00K H00K 109.7
C00E C00K H00K 109.7
O1 C00K H00L 109.7
C00E C00K H00L 109.7
H00K C00K H00L 108.2

loop_
_geom_bond_atom_site_label_1
_geom_bond_atom_site_label_2
_geom_bond_distance
Cu01 O2 2.018(3)
Cu01 Cl03 2.2632(12)
Cu01 Cl04 2.2779(12)
Cu01 S002 2.3366(11)
S002 C00D 1.696(4)
O2 C00J 1.432(5)
N006 C00D 1.354(5)
N006 C009 1.389(5)
N006 C00E 1.466(5)
N007 C00D 1.355(5)
N007 C00A 1.391(5)
N007 C00F 1.455(5)
O1 C00K 1.427(5)
O1 H3 0.8200
C009 C00B 1.388(5)
C009 C00A 1.390(5)
C00A C00G 1.380(5)
C00B C00H 1.380(6)
C00B H00B 0.9300
O3 H7 0.83(6)
O3 H6 0.82(2)
C00E C00K 1.491(6)
C00E H00A 0.9700
C00E H00C 0.9700
C00F C00J 1.499(6)
C00F H00D 0.9700
C00F H00E 0.9700
C00G C00I 1.369(6)
C00G H00G 0.9300
C00H C00I 1.386(6)
C00H H00H 0.9300
C00I H00I 0.9300
C00J H00F 0.9700
C00J H00J 0.9700
C00K H00K 0.9700
C00K H00L 0.9700
